data_2101735
loop_
_publ_author_name
'Marsh, R. E.'

_publ_section_title
;
 The perils of <i>Cc</i> revisited
;
_journal_issue 2
_journal_name_full 'Acta Crystallographica Section B'
_journal_page_first 317
_journal_page_last 322
_journal_paper_doi 10.1107/S010876819601381X
_journal_volume 53
_journal_year 1997
_chemical_formula_moiety 'C15 H11 O2 Cl4 Sb'
_chemical_formula_sum 'C15 H11 Cl4 O2 Sb'
_space_group_IT_number 15
_symmetry_cell_setting monoclinic
_symmetry_space_group_name_Hall '-C 2yc'
_symmetry_space_group_name_H-M 'C 1 2/c 1'
_audit_creation_method CSD-QUEST3D-V5
_cell_angle_alpha 90
_cell_angle_beta 131.360(10)
_cell_angle_gamma 90
_cell_formula_units_Z 4
_cell_length_a 18.706(7)
_cell_length_b 9.9610(10)
_cell_length_c 12.404(3)
_cell_volume 1734.8(8)
_cod_data_source_file an0533.cif
_cod_data_source_block CSD_CIF_MIF_DOTJIF01
_cod_depositor_comments
;

  Added moiety chemical formula from Marsh (1997) paper. The summary
  chemical formula is calculated from moiety formula using 'AdHocParser'
  (svn://www.crystallography.net/cod-tools/trunk/Formulae/AdHocParser.yp,
  revision 1441.)

  Removing 10 atoms which were symmetric equivalents of the atoms from
  the asymmetric unit.

  Andrius Merkys
  2013-11-06
;
_cod_original_sg_symbol_H-M 'C 2/c'
_cod_database_code 2101735

loop_
_symmetry_equiv_pos_as_xyz
x,y,z
-x,y,1/2-z
1/2+x,1/2+y,z
1/2-x,1/2+y,1/2-z
-x,-y,-z
x,-y,-1/2+z
-1/2-x,-1/2-y,-z
-1/2+x,-1/2-y,-1/2+z

loop_
_atom_site_label
_atom_site_fract_x
_atom_site_fract_y
_atom_site_fract_z
_atom_site_type_symbol
Sb1 .0 .04304 .25 Sb
Cl1 -.1453 .0556 .1958 Cl
Cl2 -.0594 -.1108 .0683 Cl
O1 -.0488 .1878 .1044 O
C1 -.0463 .3170 .1186 C
C2 .0 .3777 .25 C
C3 -.0951 .3926 -.0152 C
C4 -.1082 .5306 -.0244 C
C5 -.1550 .5965 -.1534 C
C6 -.1902 .5254 -.2744 C
C7 -.1778 .3890 -.2694 C
C8 -.1310 .3215 -.1412 C

loop_
_atom_type_symbol
C
Cl
O
Sb
